data_8100326
loop_
_publ_author_name
'Bianchi, Lara'
'Fossa, Paolo'
'Maccagno, Massimo'
'Mugnoli, Angelo'
'Petrillo, Giovanni'
'Tavani, Cinzia'

_publ_section_title
;
Crystal structure of (1E,3E)-4-methylthio-2-nitro-3-phenylsulfonyl-
1-pyrrolidino-1,3-butadiene, C~15~H~18~N~2~O~4~S~2~
;
_journal_issue 2
_journal_name_full 'Zeitschrift f\"ur Kristallographie - New Crystal Structures'
_journal_page_first 219
_journal_page_last 220
_journal_volume 218
_journal_year 2003
_chemical_formula_moiety 'C15 H18 N2 O4 S2'
_chemical_formula_sum 'C15 H18 N2 O4 S2'
_chemical_formula_weight 354.44
_chemical_melting_point 464
_space_group_IT_number 14
_symmetry_cell_setting monoclinic
_symmetry_space_group_name_Hall '-P 2ybc'
_symmetry_space_group_name_H-M 'P 1 21/c 1'
_cell_angle_alpha 90.00
_cell_angle_beta 95.09(2)
_cell_angle_gamma 90.00
_cell_formula_units_Z 4
_cell_length_a 8.754(3)
_cell_length_b 12.499(2)
_cell_length_c 15.599(3)
_cell_measurement_temperature 294(2)
_cell_volume 1700.1(7)
_diffrn_ambient_temperature 294(2)
_exptl_crystal_density_diffrn 1.385
_cod_original_sg_symbol_H-M 'P 21/c'
_cod_database_code 8100326

loop_
_symmetry_equiv_pos_as_xyz
'x, y, z'
'x, -y+1/2, z+1/2'
'-x, -y, -z'
'-x, y-1/2, -z-1/2'

loop_
_atom_site_label
_atom_site_type_symbol
_atom_site_fract_x
_atom_site_fract_y
_atom_site_fract_z
_atom_site_U_iso_or_equiv
_atom_site_adp_type
_atom_site_occupancy
_atom_site_symmetry_multiplicity
_atom_site_Wyckoff_symbol
_atom_site_calc_flag
_atom_site_refinement_flags
_atom_site_disorder_assembly
_atom_site_disorder_group
C1 C 0.1072(3) 0.75047(19) 0.69080(15) 0.0469(5) Uani 1 4 e d . . .
H1 H 0.131(3) 0.806(2) 0.7232(16) 0.056 Uiso 1 4 e d . . .
C2 C 0.2198(2) 0.71981(17) 0.64026(13) 0.0432(5) Uani 1 4 e d . . .
C3 C 0.2021(2) 0.65342(17) 0.56212(13) 0.0425(5) Uani 1 4 e d . . .
C4 C 0.2603(3) 0.55657(19) 0.55141(15) 0.0466(5) Uani 1 4 e d . . .
H4 H 0.246(3) 0.524(2) 0.4956(17) 0.056 Uiso 1 4 e d . . .
C5 C -0.0697(3) 0.5966(2) 0.6676(2) 0.0652(7) Uani 1 4 e d . . .
H5A H 0.010(3) 0.551(3) 0.6883(19) 0.078 Uiso 1 4 e d . . .
H5B H -0.077(3) 0.592(2) 0.607(2) 0.078 Uiso 1 4 e d . . .
C6A C -0.2263(6) 0.5786(4) 0.6980(4) 0.0699(11) Uiso 0.613(7) 4 e d P . .
C6B C -0.1756(10) 0.5593(7) 0.7374(6) 0.0699(11) Uiso 0.387(7) 4 e d P . .
H6A H -0.2357 0.5061 0.7192 0.0838(13) Uiso 0.613(7) 4 e d P . .
H6B H -0.3058 0.5917 0.6519 0.0838(13) Uiso 0.613(7) 4 e d P . .
H6C H -0.1170 0.5208 0.7832 0.0838(13) Uiso 0.387(7) 4 e d P . .
H6D H -0.2576 0.5141 0.7122 0.0838(13) Uiso 0.387(7) 4 e d P . .
C7 C -0.2365(5) 0.6582(3) 0.7694(3) 0.0966(12) Uani 1 4 e d . . .
H7A H -0.168(5) 0.627(3) 0.816(2) 0.116 Uiso 1 4 e d . . .
H7B H -0.332(5) 0.666(3) 0.787(2) 0.116 Uiso 1 4 e d . . .
C8 C -0.1476(3) 0.7520(3) 0.7447(2) 0.0681(8) Uani 1 4 e d . . .
H8A H -0.218(3) 0.800(2) 0.7012(19) 0.082 Uiso 1 4 e d . . .
H8B H -0.101(4) 0.794(2) 0.789(2) 0.082 Uiso 1 4 e d . . .
C9 C 0.3996(3) 0.3642(2) 0.5769(2) 0.0716(8) Uani 1 4 e d . . .
H9A H 0.3047 0.3281 0.5604 0.086 Uiso 1 4 e calc R . .
H9B H 0.4639 0.3191 0.6145 0.086 Uiso 1 4 e calc R . .
H9C H 0.4506 0.3802 0.5264 0.086 Uiso 1 4 e calc R . .
C10 C 0.1941(3) 0.83068(18) 0.45062(14) 0.0491(5) Uani 1 4 e d . . .
C11 C 0.2925(3) 0.8310(3) 0.38608(17) 0.0668(8) Uani 1 4 e d . . .
H11 H 0.311(3) 0.766(2) 0.356(2) 0.080 Uiso 1 4 e d . . .
C12 C 0.3659(4) 0.9265(4) 0.3689(2) 0.0897(11) Uani 1 4 e d . . .
H12 H 0.4322 0.9286 0.3255 0.108 Uiso 1 4 e calc R . .
C13 C 0.3422(4) 1.0158(3) 0.4142(3) 0.0938(12) Uani 1 4 e d . . .
H13 H 0.393(4) 1.075(3) 0.400(2) 0.113 Uiso 1 4 e d . . .
C14 C 0.2453(4) 1.0147(2) 0.4782(3) 0.0844(10) Uani 1 4 e d . . .
H14 H 0.230(4) 1.073(3) 0.506(2) 0.101 Uiso 1 4 e d . . .
C15 C 0.1692(3) 0.9218(2) 0.49724(19) 0.0622(7) Uani 1 4 e d . . .
H15 H 0.095(3) 0.920(2) 0.5417(18) 0.075 Uiso 1 4 e d . . .
N1 N -0.0255(2) 0.70467(16) 0.69799(12) 0.0512(5) Uani 1 4 e d . . .
N2 N 0.3644(2) 0.77110(15) 0.65719(13) 0.0502(5) Uani 1 4 e d . . .
O1 O 0.3874(2) 0.83086(16) 0.72002(11) 0.0698(5) Uani 1 4 e d . . .
O2 O 0.4641(2) 0.75364(15) 0.60798(13) 0.0678(5) Uani 1 4 e d . . .
O3 O 0.1021(3) 0.64143(15) 0.40023(11) 0.0789(6) Uani 1 4 e d . . .
O4 O -0.05070(19) 0.74327(15) 0.49769(13) 0.0675(5) Uani 1 4 e d . . .
S1 S 0.36130(9) 0.48596(6) 0.63147(4) 0.0653(2) Uani 1 4 e d . . .
S2 S 0.09621(7) 0.71212(5) 0.47258(4) 0.05144(18) Uani 1 4 e d . . .

loop_
_atom_site_aniso_label
_atom_site_aniso_U_11
_atom_site_aniso_U_22
_atom_site_aniso_U_33
_atom_site_aniso_U_23
_atom_site_aniso_U_13
_atom_site_aniso_U_12
C1 0.0529(13) 0.0433(11) 0.0438(12) -0.0087(9) 0.0002(10) -0.0056(10)
C2 0.0460(12) 0.0395(11) 0.0437(11) 0.0000(9) 0.0010(9) -0.0061(9)
C3 0.0469(12) 0.0380(11) 0.0425(11) -0.0004(9) 0.0034(9) -0.0018(9)
C4 0.0478(13) 0.0448(12) 0.0464(12) -0.0020(10) 0.0006(10) -0.0005(10)
C5 0.0679(18) 0.0516(15) 0.0790(19) -0.0134(14) 0.0220(15) -0.0156(13)
C7 0.082(2) 0.108(3) 0.106(3) -0.003(2) 0.044(2) -0.017(2)
C8 0.0541(15) 0.081(2) 0.0702(18) -0.0249(16) 0.0091(13) -0.0043(14)
C9 0.0617(16) 0.0522(15) 0.100(2) 0.0094(15) 0.0022(15) 0.0128(13)
C10 0.0525(13) 0.0447(12) 0.0496(12) 0.0070(10) 0.0017(10) 0.0102(10)
C11 0.0627(17) 0.083(2) 0.0547(15) 0.0096(14) 0.0068(13) 0.0250(15)
C12 0.0643(19) 0.121(3) 0.086(2) 0.044(2) 0.0210(16) 0.011(2)
C13 0.070(2) 0.081(3) 0.129(3) 0.051(2) 0.004(2) -0.0070(18)
C14 0.087(2) 0.0462(16) 0.118(3) 0.0043(17) 0.002(2) -0.0002(16)
C15 0.0713(17) 0.0453(14) 0.0713(17) 0.0005(12) 0.0132(14) 0.0075(12)
N1 0.0507(11) 0.0513(11) 0.0521(11) -0.0113(9) 0.0071(8) -0.0044(9)
N2 0.0513(11) 0.0481(11) 0.0510(11) -0.0008(9) 0.0028(9) -0.0103(9)
O1 0.0709(12) 0.0737(12) 0.0636(11) -0.0203(9) 0.0002(9) -0.0265(10)
O2 0.0536(10) 0.0733(12) 0.0784(13) -0.0109(10) 0.0168(9) -0.0142(9)
O3 0.1235(17) 0.0543(11) 0.0529(10) -0.0117(8) -0.0259(10) 0.0125(11)
O4 0.0491(10) 0.0660(12) 0.0851(13) 0.0103(10) -0.0067(9) -0.0009(9)
S1 0.0748(5) 0.0546(4) 0.0631(4) 0.0031(3) -0.0128(3) 0.0107(3)
S2 0.0610(4) 0.0418(3) 0.0490(3) -0.0031(2) -0.0094(3) 0.0037(3)

loop_
_geom_bond_atom_site_label_1
_geom_bond_atom_site_label_2
_geom_bond_distance
_geom_bond_site_symmetry_2
_geom_bond_publ_flag
C1 N1 1.308(3) . ?
C1 C2 1.371(3) . ?
C1 H1 0.87(3) . ?
C2 N2 1.423(3) . ?
C2 C3 1.471(3) . ?
C3 C4 1.330(3) . ?
C3 S2 1.766(2) . ?
C4 S1 1.710(2) . ?
C4 H4 0.96(3) . ?
C5 N1 1.472(3) . ?
C5 C6A 1.507(6) . ?
C5 C6B 1.563(9) . ?
C5 H5A 0.93(3) . ?
C5 H5B 0.94(3) . ?
C6A C7 1.501(6) . ?
C6A H6A 0.971(6) . ?
C6A H6B 0.970(7) . ?
C6B C7 1.452(9) . ?
C6B H6C 0.970(11) . ?
C6B H6D 0.969(9) . ?
C7 C8 1.477(5) . ?
C7 H7A 0.98(4) . ?
C7 H7B 0.91(4) . ?
C8 N1 1.470(3) . ?
C8 H8A 1.06(3) . ?
C8 H8B 0.94(3) . ?
C9 S1 1.790(3) . ?
C9 H9A 0.9600 . ?
C9 H9B 0.9600 . ?
C9 H9C 0.9600 . ?
C10 C15 1.379(3) . ?
C10 C11 1.382(4) . ?
C10 S2 1.760(2) . ?
C11 C12 1.392(5) . ?
C11 H11 0.96(3) . ?
C12 C13 1.348(6) . ?
C12 H12 0.9300 . ?
C13 C14 1.365(5) . ?
C13 H13 0.91(4) . ?
C14 C15 1.384(4) . ?
C14 H14 0.86(4) . ?
C15 H15 0.99(3) . ?
N2 O2 1.231(2) . ?
N2 O1 1.234(2) . ?
O3 S2 1.4379(18) . ?
O4 S2 1.431(2) . ?
